data_4110863
loop_
_publ_author_name
'Guo-Hua Hou'
'Jian-Hua Xie'
'Li-Xin Wang'
'Qi-Lin Zhou'

_publ_section_title
;
 Highly Efficient Rh(I)-Catalyzed Asymmetric Hydrogenation of Enamines
 Using Monodente Spiro Phosphonite Ligands
;
_journal_name_full 'Journal of the American Chemical Society'
_journal_page_first 11774
_journal_page_last 11775
_journal_paper_doi 10.1021/ja0644778
_journal_volume 128
_journal_year 2006
_chemical_formula_moiety 'C18 H21 Br1.35 Cl0.65 N'
_chemical_formula_sum 'C18 H21 Br1.35 Cl0.65 N'
_chemical_formula_weight 382.28
_chemical_name_systematic
; 
 ? 
;
_space_group_IT_number 4
_symmetry_cell_setting monoclinic
_symmetry_space_group_name_Hall 'P 2yb'
_symmetry_space_group_name_H-M 'P 1 21 1'
_atom_sites_solution_hydrogens geom
_atom_sites_solution_primary direct
_atom_sites_solution_secondary difmap
_audit_creation_method SHELXL-97
_cell_angle_alpha 90.00
_cell_angle_beta 90.373(5)
_cell_angle_gamma 90.00
_cell_formula_units_Z 2
_cell_length_a 8.5800(14)
_cell_length_b 6.9147(11)
_cell_length_c 14.765(3)
_cell_measurement_reflns_used 2713
_cell_measurement_temperature 113(2)
_cell_measurement_theta_max 27.1
_cell_measurement_theta_min 1.4
_cell_volume 876.0(3)
_computing_cell_refinement 'CrystalClear (Rigaku/MSC Inc., 2005)'
_computing_data_collection 'CrystalClear (Rigaku/MSC Inc., 2005)'
_computing_data_reduction 'CrystalClear (Rigaku/MSC Inc., 2005)'
_computing_publication_material 'CrystalStructure 3.7.0'
_computing_structure_refinement 'SHELXL-97 (Sheldrick, 1997)'
_computing_structure_solution 'SHELXS-97 (Sheldrick, 1990)'
_diffrn_ambient_temperature 113(2)
_diffrn_detector_area_resol_mean 7.31
_diffrn_measured_fraction_theta_full 0.997
_diffrn_measured_fraction_theta_max 0.997
_diffrn_measurement_device_type 'Rigaku Saturn'
_diffrn_measurement_method \w
_diffrn_radiation_monochromator confocal
_diffrn_radiation_source 'rotating anode'
_diffrn_radiation_type MoK\a
_diffrn_radiation_wavelength 0.71070
_diffrn_reflns_av_R_equivalents 0.0333
_diffrn_reflns_av_sigmaI/netI 0.0748
_diffrn_reflns_limit_h_max 10
_diffrn_reflns_limit_h_min -10
_diffrn_reflns_limit_k_max 7
_diffrn_reflns_limit_k_min -8
_diffrn_reflns_limit_l_max 18
_diffrn_reflns_limit_l_min -18
_diffrn_reflns_number 8286
_diffrn_reflns_theta_full 27.10
_diffrn_reflns_theta_max 27.10
_diffrn_reflns_theta_min 1.38
_exptl_absorpt_coefficient_mu 3.238
_exptl_absorpt_correction_T_max 0.8814
_exptl_absorpt_correction_T_min 0.7378
_exptl_absorpt_correction_type multi-scan
_exptl_absorpt_process_details 'Jacobson, R. (1998) Private communication'
_exptl_crystal_colour colorless
_exptl_crystal_density_diffrn 1.449
_exptl_crystal_description prism
_exptl_crystal_F_000 389
_exptl_crystal_size_max 0.10
_exptl_crystal_size_mid 0.06
_exptl_crystal_size_min 0.04
_refine_diff_density_max 0.459
_refine_diff_density_min -0.421
_refine_diff_density_rms 0.053
_refine_ls_abs_structure_details 'Flack H D (1983), Acta Cryst. A39, 876-881'
_refine_ls_abs_structure_Flack -0.028(10)
_refine_ls_extinction_method none
_refine_ls_goodness_of_fit_ref 0.861
_refine_ls_hydrogen_treatment mixed
_refine_ls_matrix_type full
_refine_ls_number_parameters 197
_refine_ls_number_reflns 3739
_refine_ls_number_restraints 24
_refine_ls_restrained_S_all 0.906
_refine_ls_R_factor_all 0.0527
_refine_ls_R_factor_gt 0.0330
_refine_ls_shift/su_max 0.001
_refine_ls_shift/su_mean 0.000
_refine_ls_structure_factor_coef Fsqd
_refine_ls_weighting_details 'calc w=1/[\s^2^(Fo^2^)+(0.0235P)^2^+0.0000P] where P=(Fo^2^+2Fc^2^)/3'
_refine_ls_weighting_scheme calc
_refine_ls_wR_factor_gt 0.0603
_refine_ls_wR_factor_ref 0.0646
_reflns_number_gt 2457
_reflns_number_total 3739
_reflns_threshold_expression >2sigma(I)
_cod_data_source_file ja0644778si20060623_111244.cif
_cod_data_source_block shelxl
_cod_original_cell_volume 876.0(2)
_cod_database_code 4110863

loop_
_symmetry_equiv_pos_as_xyz
'x, y, z'
'-x, y+1/2, -z'

loop_
_atom_site_label
_atom_site_type_symbol
_atom_site_fract_x
_atom_site_fract_y
_atom_site_fract_z
_atom_site_U_iso_or_equiv
_atom_site_adp_type
_atom_site_occupancy
_atom_site_symmetry_multiplicity
_atom_site_calc_flag
_atom_site_refinement_flags
_atom_site_disorder_assembly
_atom_site_disorder_group
Br1 Br -0.53732(4) 1.12316(6) 0.11730(2) 0.05656(15) Uani 1 1 d . . .
Cl1 Cl 0.18456(8) 0.10429(11) 0.39633(4) 0.0591(3) Uani 0.652(2) 1 d P . .
Br2 Br 0.18456(8) 0.10429(11) 0.39633(4) 0.0591(3) Uani 0.348(2) 1 d P . .
N1 N 0.1995(3) 0.5382(5) 0.36210(18) 0.0369(8) Uani 1 1 d D A .
C1 C 0.0838(3) 0.6349(7) 0.30040(17) 0.0310(7) Uani 1 1 d D . .
H1A H 0.0981 0.7713 0.3095 0.037 Uiso 0.453(18) 1 d PR A 1
H1B H 0.1015 0.7720 0.3001 0.037 Uiso 0.547(18) 1 d PR A 2
C2 C -0.0850(3) 0.5895(6) 0.3291(2) 0.0353(9) Uani 1 1 d . A .
H2A H -0.1082 0.4513 0.3178 0.042 Uiso 1 1 calc R . .
H2B H -0.0972 0.6146 0.3947 0.042 Uiso 1 1 calc R . .
C3 C -0.1974(4) 0.7148(5) 0.2757(2) 0.0329(9) Uani 1 1 d . . .
C4 C -0.2060(4) 0.9116(5) 0.2955(2) 0.0403(9) Uani 1 1 d . A .
H4A H -0.1408 0.9642 0.3416 0.048 Uiso 1 1 calc R . .
C5 C -0.3084(4) 1.0321(5) 0.2490(2) 0.0422(10) Uani 1 1 d . . .
H5A H -0.3160 1.1654 0.2640 0.051 Uiso 1 1 calc R A .
C6 C -0.3986(4) 0.9546(6) 0.1809(2) 0.0387(9) Uani 1 1 d . A .
C7 C -0.3917(4) 0.7640(5) 0.1585(2) 0.0390(9) Uani 1 1 d . . .
H7A H -0.4548 0.7145 0.1108 0.047 Uiso 1 1 calc R A .
C8 C -0.2902(3) 0.6408(7) 0.2065(2) 0.0368(8) Uani 1 1 d . A .
H8A H -0.2852 0.5073 0.1916 0.044 Uiso 1 1 calc R . .
C15 C 0.1865(3) 0.6023(8) 0.46035(18) 0.0429(8) Uani 1 1 d D . .
H15A H 0.1253 0.5117 0.4942 0.051 Uiso 0.528(14) 1 d PR A 1
H15B H 0.1376 0.7270 0.4630 0.051 Uiso 0.528(14) 1 d PR A 1
H15C H 0.1067 0.5307 0.4910 0.051 Uiso 0.472(14) 1 d PR A 2
H15D H 0.1638 0.7380 0.4639 0.051 Uiso 0.472(14) 1 d PR A 2
C18 C 0.3667(3) 0.5695(6) 0.3333(2) 0.0455(11) Uani 1 1 d D . .
H18A H 0.3837 0.6999 0.3133 0.055 Uiso 0.528(14) 1 d PR A 1
H18B H 0.3944 0.4815 0.2857 0.055 Uiso 0.528(14) 1 d PR A 1
H18C H 0.3728 0.6769 0.2922 0.055 Uiso 0.472(14) 1 d PR A 2
H18D H 0.4055 0.4561 0.3034 0.055 Uiso 0.472(14) 1 d PR A 2
C9 C 0.122(3) 0.602(3) 0.2011(7) 0.025(2) Uani 0.453(18) 1 d PGDU A 1
C10 C 0.166(3) 0.750(2) 0.1430(10) 0.037(2) Uani 0.453(18) 1 d PG A 1
H10A H 0.1801 0.8770 0.1657 0.045 Uiso 0.453(18) 1 calc PR A 1
C11 C 0.189(3) 0.711(2) 0.0516(9) 0.054(3) Uani 0.453(18) 1 d PG A 1
H11A H 0.2191 0.8127 0.0119 0.065 Uiso 0.453(18) 1 calc PR A 1
C12 C 0.168(3) 0.525(2) 0.0184(6) 0.058(4) Uani 0.453(18) 1 d PG A 1
H12A H 0.1839 0.4990 -0.0440 0.069 Uiso 0.453(18) 1 calc PR A 1
C13 C 0.124(3) 0.3770(19) 0.0765(9) 0.051(3) Uani 0.453(18) 1 d PG A 1
H13A H 0.1097 0.2497 0.0538 0.061 Uiso 0.453(18) 1 calc PR A 1
C14 C 0.101(3) 0.415(2) 0.1678(8) 0.036(2) Uani 0.453(18) 1 d PG A 1
H14A H 0.0707 0.3140 0.2075 0.043 Uiso 0.453(18) 1 calc PR A 1
C16 C 0.3556(9) 0.627(3) 0.4946(5) 0.074(4) Uani 0.528(14) 1 d PD A 1
H16A H 0.3708 0.5612 0.5536 0.088 Uiso 0.528(14) 1 calc PR A 1
H16B H 0.3824 0.7652 0.5014 0.088 Uiso 0.528(14) 1 calc PR A 1
C17 C 0.4563(9) 0.530(2) 0.4198(5) 0.057(3) Uani 0.528(14) 1 d PD A 1
H17A H 0.5615 0.5886 0.4176 0.068 Uiso 0.528(14) 1 calc PR A 1
H17B H 0.4667 0.3894 0.4305 0.068 Uiso 0.528(14) 1 calc PR A 1
C9' C 0.103(2) 0.557(2) 0.2048(6) 0.025(2) Uani 0.547(18) 1 d PGD A 2
C10' C 0.151(3) 0.6914(19) 0.1407(8) 0.037(2) Uani 0.547(18) 1 d PG A 2
H10B H 0.1668 0.8224 0.1576 0.045 Uiso 0.547(18) 1 calc PR A 2
C11' C 0.175(3) 0.634(2) 0.0516(7) 0.054(3) Uani 0.547(18) 1 d PG A 2
H11B H 0.2076 0.7257 0.0078 0.065 Uiso 0.547(18) 1 calc PR A 2
C12' C 0.152(2) 0.442(2) 0.0268(6) 0.058(4) Uani 0.547(18) 1 d PG A 2
H12B H 0.1684 0.4028 -0.0340 0.069 Uiso 0.547(18) 1 calc PR A 2
C13' C 0.104(2) 0.3078(19) 0.0910(8) 0.051(3) Uani 0.547(18) 1 d PG A 2
H13B H 0.0884 0.1767 0.0740 0.061 Uiso 0.547(18) 1 calc PR A 2
C14' C 0.080(3) 0.3652(19) 0.1800(7) 0.036(2) Uani 0.547(18) 1 d PG A 2
H14B H 0.0476 0.2735 0.2239 0.043 Uiso 0.547(18) 1 calc PR A 2
C16' C 0.3524(10) 0.562(3) 0.4967(5) 0.074(4) Uani 0.472(14) 1 d PD A 2
H16C H 0.3675 0.4223 0.5092 0.088 Uiso 0.472(14) 1 calc PR A 2
H16D H 0.3737 0.6363 0.5527 0.088 Uiso 0.472(14) 1 calc PR A 2
C17' C 0.4582(10) 0.631(2) 0.4175(6) 0.057(3) Uani 0.472(14) 1 d PD A 2
H17C H 0.4731 0.7727 0.4191 0.068 Uiso 0.472(14) 1 calc PR A 2
H17D H 0.5614 0.5668 0.4199 0.068 Uiso 0.472(14) 1 calc PR A 2
H1 H 0.175(3) 0.389(5) 0.364(2) 0.046(10) Uiso 1 1 d . . .

loop_
_atom_site_aniso_label
_atom_site_aniso_U_11
_atom_site_aniso_U_22
_atom_site_aniso_U_33
_atom_site_aniso_U_23
_atom_site_aniso_U_13
_atom_site_aniso_U_12
Br1 0.0441(2) 0.0727(3) 0.0528(2) 0.0160(3) -0.00612(17) 0.0151(3)
Cl1 0.0757(5) 0.0395(4) 0.0620(5) 0.0064(4) -0.0177(3) -0.0055(5)
Br2 0.0757(5) 0.0395(4) 0.0620(5) 0.0064(4) -0.0177(3) -0.0055(5)
N1 0.0279(16) 0.056(2) 0.0265(17) 0.0042(14) 0.0026(14) 0.0050(13)
C1 0.0277(15) 0.0398(19) 0.0255(16) -0.001(2) 0.0014(13) 0.014(2)
C2 0.0264(16) 0.047(2) 0.0330(18) 0.004(2) 0.0046(14) 0.0056(19)
C3 0.0274(19) 0.047(2) 0.025(2) 0.0057(16) 0.0086(16) 0.0038(16)
C4 0.038(2) 0.056(2) 0.027(2) -0.0024(18) 0.0030(18) 0.0113(19)
C5 0.041(2) 0.047(2) 0.039(2) -0.0015(18) 0.001(2) 0.0105(17)
C6 0.028(2) 0.056(2) 0.032(2) 0.0117(19) 0.0007(17) 0.0153(19)
C7 0.028(2) 0.062(3) 0.028(2) 0.0007(18) -0.0002(17) -0.0002(18)
C8 0.0256(16) 0.049(2) 0.0362(18) 0.006(2) 0.0065(14) 0.002(2)
C15 0.0451(19) 0.056(2) 0.0277(17) 0.003(2) 0.0011(15) 0.005(3)
C18 0.0216(17) 0.073(3) 0.041(2) 0.0059(19) 0.0083(16) 0.0004(18)
C9 0.012(4) 0.034(6) 0.0293(19) 0.006(3) 0.0016(16) -0.006(4)
C10 0.022(4) 0.057(7) 0.032(2) 0.001(4) 0.002(2) -0.010(5)
C11 0.032(4) 0.102(9) 0.030(3) 0.006(5) 0.007(2) -0.001(9)
C12 0.041(5) 0.101(12) 0.030(3) -0.019(5) -0.005(3) 0.025(8)
C13 0.041(5) 0.067(7) 0.045(5) -0.010(5) -0.016(4) 0.018(6)
C14 0.027(5) 0.045(6) 0.034(3) 0.006(3) -0.006(3) 0.004(5)
C16 0.042(2) 0.133(11) 0.046(2) -0.003(5) -0.008(2) -0.026(5)
C17 0.040(2) 0.092(9) 0.039(2) 0.036(5) -0.010(2) -0.027(5)
C9' 0.012(4) 0.034(6) 0.0293(19) 0.006(3) 0.0016(16) -0.006(4)
C10' 0.022(4) 0.057(7) 0.032(2) 0.001(4) 0.002(2) -0.010(5)
C11' 0.032(4) 0.102(9) 0.030(3) 0.006(5) 0.007(2) -0.001(9)
C12' 0.041(5) 0.101(12) 0.030(3) -0.019(5) -0.005(3) 0.025(8)
C13' 0.041(5) 0.067(7) 0.045(5) -0.010(5) -0.016(4) 0.018(6)
C14' 0.027(5) 0.045(6) 0.034(3) 0.006(3) -0.006(3) 0.004(5)
C16' 0.042(2) 0.133(11) 0.046(2) -0.003(5) -0.008(2) -0.026(5)
C17' 0.040(2) 0.092(9) 0.039(2) 0.036(5) -0.010(2) -0.027(5)

loop_
_atom_type_symbol
_atom_type_description
_atom_type_scat_dispersion_real
_atom_type_scat_dispersion_imag
_atom_type_scat_source
C C 0.0033 0.0016 'International Tables Vol C Tables 4.2.6.8 and 6.1.1.4'
H H 0.0000 0.0000 'International Tables Vol C Tables 4.2.6.8 and 6.1.1.4'
Br Br -0.2901 2.4595 'International Tables Vol C Tables 4.2.6.8 and 6.1.1.4'
Cl Cl 0.1484 0.1585 'International Tables Vol C Tables 4.2.6.8 and 6.1.1.4'
N N 0.0061 0.0033 'International Tables Vol C Tables 4.2.6.8 and 6.1.1.4'

loop_
_geom_angle_atom_site_label_1
_geom_angle_atom_site_label_2
_geom_angle_atom_site_label_3
_geom_angle
C1 N1 C18 112.9(2)
C1 N1 C15 113.4(2)
C18 N1 C15 107.6(2)
N1 C1 C9' 109.2(8)
N1 C1 C9 111.9(10)
C9' C1 C9 13.2(10)
N1 C1 C2 111.2(3)
C9' C1 C2 107.0(8)
C9 C1 C2 116.2(9)
C3 C2 C1 109.6(3)
C8 C3 C4 118.9(3)
C8 C3 C2 122.1(4)
C4 C3 C2 119.0(3)
C5 C4 C3 121.1(3)
C6 C5 C4 118.6(3)
C7 C6 C5 122.1(3)
C7 C6 Br1 120.0(3)
C5 C6 Br1 117.9(3)
C6 C7 C8 119.5(3)
C3 C8 C7 119.8(4)
N1 C15 C16 105.6(4)
N1 C15 C16' 101.9(5)
C16 C15 C16' 16.8(14)
C17 C18 N1 102.4(4)
C17 C18 C17' 26.5(6)
N1 C18 C17' 107.1(4)
C10 C9 C14 120.0
C10 C9 C1 122.9(10)
C14 C9 C1 116.9(10)
C11 C10 C9 120.0
C10 C11 C12 120.0
C13 C12 C11 120.0
C14 C13 C12 120.0
C13 C14 C9 120.0
C15 C16 C17 104.2(7)
C18 C17 C16 103.9(6)
C10' C9' C14' 120.0
C10' C9' C1 115.5(8)
C14' C9' C1 124.5(8)
C11' C10' C9' 120.0
C10' C11' C12' 120.0
C11' C12' C13' 120.0
C14' C13' C12' 120.0
C13' C14' C9' 120.0
C15 C16' C17' 102.9(7)
C18 C17' C16' 103.1(7)

loop_
_geom_bond_atom_site_label_1
_geom_bond_atom_site_label_2
_geom_bond_distance
Br1 C6 1.908(3)
N1 C1 1.501(4)
N1 C18 1.514(4)
N1 C15 1.522(4)
C1 C9' 1.521(7)
C1 C9 1.522(8)
C1 C2 1.544(4)
C2 C3 1.514(4)
C3 C8 1.390(4)
C3 C4 1.394(4)
C4 C5 1.390(4)
C5 C6 1.374(4)
C6 C7 1.360(5)
C7 C8 1.406(5)
C15 C16 1.542(8)
C15 C16' 1.544(9)
C18 C17 1.511(7)
C18 C17' 1.526(8)
C9 C10 1.3900
C9 C14 1.3900
C10 C11 1.3900
C11 C12 1.3900
C12 C13 1.3900
C13 C14 1.3900
C16 C17 1.557(9)
C9' C10' 1.3900
C9' C14' 1.3900
C10' C11' 1.3900
C11' C12' 1.3900
C12' C13' 1.3900
C13' C14' 1.3900
C16' C17' 1.561(10)

loop_
_geom_hbond_atom_site_label_D
_geom_hbond_atom_site_label_H
_geom_hbond_atom_site_label_A
_geom_hbond_distance_DH
_geom_hbond_distance_HA
_geom_hbond_distance_DA
_geom_hbond_angle_DHA
N1 H1 Cl1 1.05(3) 2.03(3) 3.045(3) 161(3)
N1 H1 Br2 1.05(3) 2.03(3) 3.045(3) 161(3)

loop_
_geom_torsion_atom_site_label_1
_geom_torsion_atom_site_label_2
_geom_torsion_atom_site_label_3
_geom_torsion_atom_site_label_4
_geom_torsion
C18 N1 C1 C9' 58.9(7)
C15 N1 C1 C9' -178.4(7)
C18 N1 C1 C9 45.1(8)
C15 N1 C1 C9 167.8(8)
C18 N1 C1 C2 176.7(3)
C15 N1 C1 C2 -60.6(4)
N1 C1 C2 C3 170.6(3)
C9' C1 C2 C3 -70.2(8)
C9 C1 C2 C3 -60.0(10)
C1 C2 C3 C8 106.6(4)
C1 C2 C3 C4 -72.2(4)
C8 C3 C4 C5 1.8(5)
C2 C3 C4 C5 -179.4(3)
C3 C4 C5 C6 -1.8(5)
C4 C5 C6 C7 0.7(5)
C4 C5 C6 Br1 -179.6(3)
C5 C6 C7 C8 0.4(5)
Br1 C6 C7 C8 -179.3(2)
C4 C3 C8 C7 -0.6(5)
C2 C3 C8 C7 -179.4(3)
C6 C7 C8 C3 -0.5(5)
C1 N1 C15 C16 -138.3(9)
C18 N1 C15 C16 -12.7(9)
C1 N1 C15 C16' -155.2(9)
C18 N1 C15 C16' -29.6(9)
C1 N1 C18 C17 159.2(6)
C15 N1 C18 C17 33.4(7)
C1 N1 C18 C17' 132.2(7)
C15 N1 C18 C17' 6.3(8)
N1 C1 C9 C10 -114.2(14)
C9' C1 C9 C10 165(9)
C2 C1 C9 C10 116.8(14)
N1 C1 C9 C14 69.9(14)
C9' C1 C9 C14 -11(7)
C2 C1 C9 C14 -59.1(15)
C14 C9 C10 C11 0.0
C1 C9 C10 C11 -176(2)
C9 C10 C11 C12 0.0
C10 C11 C12 C13 0.0
C11 C12 C13 C14 0.0
C12 C13 C14 C9 0.0
C10 C9 C14 C13 0.0
C1 C9 C14 C13 176.0(19)
N1 C15 C16 C17 -12.4(14)
C16' C15 C16 C17 66.8(19)
N1 C18 C17 C16 -40.5(12)
C17' C18 C17 C16 63.0(13)
C15 C16 C17 C18 33.1(16)
N1 C1 C9' C10' -116.1(10)
C9 C1 C9' C10' -12(7)
C2 C1 C9' C10' 123.6(10)
N1 C1 C9' C14' 62.6(13)
C9 C1 C9' C14' 167(9)
C2 C1 C9' C14' -57.7(13)
C14' C9' C10' C11' 0.0
C1 C9' C10' C11' 178.8(15)
C9' C10' C11' C12' 0.0
C10' C11' C12' C13' 0.0
C11' C12' C13' C14' 0.0
C12' C13' C14' C9' 0.0
C10' C9' C14' C13' 0.0
C1 C9' C14' C13' -178.6(17)
N1 C15 C16' C17' 41.1(15)
C16 C15 C16' C17' -63.7(18)
C17 C18 C17' C16' -64.0(12)
N1 C18 C17' C16' 19.4(14)
C15 C16' C17' C18 -37.6(17)
